data_2020255
loop_
_publ_author_name
'Sharmila, N.'
'Sundar, T. V.'
'Satish, G.'
'Ilangovan, A.'
'Venkatesan, P.'

_publ_section_title
;
 Two new isatin derivatives: 1-benzyl-4,5,6-trimethoxyindoline-2,3-dione
 and 1-benzyl-5-fluoroindoline-2,3-dione
;
_journal_coeditor_code EG3190
_journal_issue 11
_journal_name_full 'Acta Crystallographica Section C'
_journal_page_first
;
;
_journal_paper_doi 10.1107/S2053229615018422
_journal_volume 71
_journal_year 2015
_chemical_formula_iupac 'C18 H17 N O5'
_chemical_formula_moiety 'C18 H17 N O5'
_chemical_formula_sum 'C18 H17 N O5'
_chemical_formula_weight 327.32
_chemical_melting_point 425
_chemical_name_systematic
;
1-Benzyl-4,5,6-trimethoxyindoline-2,3-dione
;
_space_group_crystal_system orthorhombic
_space_group_IT_number 19
_space_group_name_Hall 'P 2ac 2ab'
_space_group_name_H-M_alt 'P 21 21 21'
_symmetry_space_group_name_Hall 'P 2ac 2ab'
_symmetry_space_group_name_H-M 'P 21 21 21'
_atom_sites_solution_hydrogens geom
_atom_sites_solution_primary direct
_audit_creation_method SHELXL2014
_cell_angle_alpha 90
_cell_angle_beta 90
_cell_angle_gamma 90
_cell_formula_units_Z 4
_cell_length_a 7.548(5)
_cell_length_b 13.066(5)
_cell_length_c 15.815(5)
_cell_measurement_temperature 293(2)
_cell_volume 1559.7(13)
_computing_cell_refinement
;
SAINT (Bruker, 2008)
;
_computing_data_collection
;
SMART (Bruker, 2008)
;
_computing_data_reduction
;
SAINT (Bruker, 2008)
;
_computing_molecular_graphics
;
QMOL (Gans & Shalloway, 2001), Mercury (Macrae <i>et al.</i>,
2008)
;
_computing_publication_material
;
WinGX publication routines (Farrugia, 2012) and PLATON (Spek,
2009)
;
_computing_structure_refinement
;
SHELXL2013 (Sheldrick, 2015)
;
_computing_structure_solution
;
SHELXS97 (Sheldrick, 2008)
;
_diffrn_ambient_temperature 293(2)
_diffrn_measured_fraction_theta_full 0.999
_diffrn_measured_fraction_theta_max 0.965
_diffrn_measurement_device_type 'Bruker Kappa APEXII CCD area-detector'
_diffrn_measurement_method '\w and \f'
_diffrn_radiation_monochromator graphite
_diffrn_radiation_type MoK\a
_diffrn_radiation_wavelength 0.71073
_diffrn_reflns_av_R_equivalents 0.0185
_diffrn_reflns_limit_h_max 9
_diffrn_reflns_limit_h_min -10
_diffrn_reflns_limit_k_max 17
_diffrn_reflns_limit_k_min -16
_diffrn_reflns_limit_l_max 16
_diffrn_reflns_limit_l_min -19
_diffrn_reflns_number 8685
_diffrn_reflns_theta_full 25.242
_diffrn_reflns_theta_max 28.446
_diffrn_reflns_theta_min 2.022
_diffrn_standards_number 3192
_exptl_absorpt_coefficient_mu 0.103
_exptl_absorpt_correction_T_max 0.9898
_exptl_absorpt_correction_T_min 0.9798
_exptl_absorpt_correction_type multi-scan
_exptl_absorpt_process_details
;
(SADABS; Bruker, 2008)
;
_exptl_crystal_colour red
_exptl_crystal_density_diffrn 1.394
_exptl_crystal_description block
_exptl_crystal_F_000 688
_exptl_crystal_size_max 0.200
_exptl_crystal_size_mid 0.150
_exptl_crystal_size_min 0.100
_refine_diff_density_max 0.168
_refine_diff_density_min -0.307
_refine_ls_abs_structure_details
;
Flack x parameter determined using 1221 quotients [(I^+^) - (I^-^)]/[(I^+^) +
(I^-^)] (Parsons <i>et al.</i>,  2013)
;
_refine_ls_abs_structure_Flack -0.2(3)
_refine_ls_extinction_method none
_refine_ls_goodness_of_fit_ref 1.017
_refine_ls_hydrogen_treatment constr
_refine_ls_matrix_type full
_refine_ls_number_parameters 220
_refine_ls_number_reflns 3720
_refine_ls_number_restraints 0
_refine_ls_restrained_S_all 1.017
_refine_ls_R_factor_all 0.0462
_refine_ls_R_factor_gt 0.0379
_refine_ls_shift/su_max 0.000
_refine_ls_shift/su_mean 0.000
_refine_ls_structure_factor_coef Fsqd
_refine_ls_weighting_details 'w = 1/[\s^2^(Fo^2^)+(0.0562P)^2^+0.1642P] where P=(Fo^2^+2Fc^2^)/3'
_refine_ls_weighting_scheme calc
_refine_ls_wR_factor_gt 0.0953
_refine_ls_wR_factor_ref 0.1018
_reflns_number_gt 3183
_reflns_number_total 3720
_reflns_threshold_expression I>2\s(I)
_cod_data_source_file eg3190sup1.cif
_cod_data_source_block I
_cod_database_code 2020255
_shelx_space_group_comment
;
The symmetry employed for this shelxl refinement is uniquely defined
by the following loop, which should always be used as a source of
symmetry information in preference to the above space-group names.
They are only intended as comments.
;
_shelx_estimated_absorpt_t_min 0.980
_shelx_estimated_absorpt_t_max 0.990
_shelxl_version_number 2.014

loop_
_space_group_symop_operation_xyz
'x, y, z'
'-x+1/2, -y, z+1/2'
'x+1/2, -y+1/2, -z'
'-x, y+1/2, -z+1/2'

loop_
_atom_site_type_symbol
_atom_site_label
_atom_site_fract_x
_atom_site_fract_y
_atom_site_fract_z
_atom_site_U_iso_or_equiv
_atom_site_adp_type
_atom_site_calc_flag
_atom_site_occupancy
N N1 0.9380(2) 0.80276(13) -0.21083(11) 0.0359(4) Uani d 1
O O1 1.0084(3) 0.95829(13) -0.27160(11) 0.0575(5) Uani d 1
O O2 0.9315(3) 1.03455(12) -0.10170(12) 0.0566(5) Uani d 1
O O3 0.8453(3) 0.92388(13) 0.06095(10) 0.0565(5) Uani d 1
O O4 0.7933(2) 0.71734(12) 0.12615(9) 0.0427(4) Uani d 1
O O5 0.8121(2) 0.56330(11) 0.01949(10) 0.0464(4) Uani d 1
C C1 0.8981(2) 0.76966(16) -0.12762(13) 0.0334(4) Uani d 1
C C2 0.8753(3) 0.67042(15) -0.10177(13) 0.0362(4) Uani d 1
H H2 0.8814 0.6158 -0.1394 0.043 Uiso calc 1
C C3 0.8421(3) 0.65593(15) -0.01495(13) 0.0359(4) Uani d 1
C C4 0.8361(3) 0.73723(16) 0.04315(13) 0.0350(4) Uani d 1
C C5 0.8571(3) 0.83774(16) 0.01407(13) 0.0371(5) Uani d 1
C C6 0.8882(3) 0.85266(16) -0.07256(13) 0.0358(4) Uani d 1
C C7 0.9269(3) 0.94496(17) -0.12030(14) 0.0406(5) Uani d 1
C C8 0.9645(3) 0.90645(16) -0.21160(14) 0.0406(5) Uani d 1
C C9 0.9552(3) 0.73712(17) -0.28543(13) 0.0398(5) Uani d 1
H H9A 0.9979 0.6703 -0.2683 0.048 Uiso calc 1
H H9B 1.0416 0.7665 -0.3238 0.048 Uiso calc 1
C C10 0.7804(3) 0.72530(16) -0.33074(12) 0.0362(4) Uani d 1
C C11 0.7229(3) 0.80044(18) -0.38612(15) 0.0472(5) Uani d 1
H H11 0.7956 0.8562 -0.3974 0.057 Uiso calc 1
C C12 0.5587(4) 0.7939(2) -0.42497(17) 0.0575(7) Uani d 1
H H12 0.5225 0.8444 -0.4626 0.069 Uiso calc 1
C C13 0.4492(4) 0.7119(2) -0.40751(17) 0.0600(7) Uani d 1
H H13 0.3373 0.7081 -0.4320 0.072 Uiso calc 1
C C14 0.5064(4) 0.6353(2) -0.35341(17) 0.0552(6) Uani d 1
H H14 0.4338 0.5794 -0.3422 0.066 Uiso calc 1
C C15 0.6721(3) 0.64206(18) -0.31603(14) 0.0444(5) Uani d 1
H H15 0.7107 0.5899 -0.2806 0.053 Uiso calc 1
C C16 0.8733(5) 0.9228(2) 0.14907(16) 0.0615(7) Uani d 1
H H16A 0.9757 0.8821 0.1618 0.092 Uiso calc 1
H H16B 0.7715 0.8941 0.1767 0.092 Uiso calc 1
H H16C 0.8917 0.9915 0.1688 0.092 Uiso calc 1
C C17 0.9261(4) 0.6656(2) 0.17463(16) 0.0537(6) Uani d 1
H H17A 1.0367 0.7013 0.1694 0.080 Uiso calc 1
H H17B 0.9394 0.5969 0.1541 0.080 Uiso calc 1
H H17C 0.8912 0.6640 0.2330 0.080 Uiso calc 1
C C18 0.8117(4) 0.47563(17) -0.03439(16) 0.0559(7) Uani d 1
H H18A 0.9263 0.4679 -0.0599 0.084 Uiso calc 1
H H18B 0.7240 0.4843 -0.0778 0.084 Uiso calc 1
H H18C 0.7844 0.4157 -0.0017 0.084 Uiso calc 1

loop_
_atom_site_aniso_label
_atom_site_aniso_U_11
_atom_site_aniso_U_22
_atom_site_aniso_U_33
_atom_site_aniso_U_12
_atom_site_aniso_U_13
_atom_site_aniso_U_23
N1 0.0411(9) 0.0385(9) 0.0281(8) -0.0028(7) -0.0030(7) 0.0020(7)
O1 0.0827(13) 0.0496(9) 0.0402(9) -0.0133(9) 0.0000(9) 0.0113(8)
O2 0.0830(13) 0.0352(8) 0.0516(10) -0.0059(8) -0.0035(10) 0.0002(7)
O3 0.0898(13) 0.0418(9) 0.0379(9) 0.0031(9) -0.0002(9) -0.0062(7)
O4 0.0428(8) 0.0532(9) 0.0320(7) -0.0017(7) 0.0059(6) 0.0027(6)
O5 0.0630(10) 0.0375(8) 0.0385(8) -0.0092(8) 0.0022(7) 0.0036(6)
C1 0.0292(9) 0.0395(10) 0.0314(10) -0.0015(8) -0.0027(8) 0.0029(8)
C2 0.0404(10) 0.0351(10) 0.0331(10) -0.0018(8) -0.0014(9) -0.0015(8)
C3 0.0353(10) 0.0342(10) 0.0381(11) -0.0035(8) -0.0016(8) 0.0031(8)
C4 0.0314(10) 0.0431(11) 0.0306(10) -0.0012(9) 0.0021(8) 0.0015(8)
C5 0.0367(11) 0.0385(11) 0.0362(11) -0.0011(9) -0.0001(8) -0.0045(8)
C6 0.0375(10) 0.0347(10) 0.0351(11) -0.0023(8) -0.0016(8) 0.0001(8)
C7 0.0446(11) 0.0387(11) 0.0384(11) -0.0035(9) -0.0048(9) 0.0035(9)
C8 0.0440(11) 0.0395(11) 0.0382(11) -0.0043(9) -0.0064(9) 0.0037(9)
C9 0.0424(11) 0.0458(11) 0.0311(10) 0.0035(10) 0.0019(9) -0.0024(9)
C10 0.0435(10) 0.0401(10) 0.0249(9) 0.0055(9) 0.0033(8) -0.0060(8)
C11 0.0559(13) 0.0469(12) 0.0388(12) 0.0054(10) -0.0007(11) 0.0049(10)
C12 0.0641(15) 0.0656(16) 0.0430(13) 0.0192(14) -0.0109(12) 0.0019(11)
C13 0.0472(13) 0.090(2) 0.0429(13) 0.0109(14) -0.0085(11) -0.0148(14)
C14 0.0533(14) 0.0636(15) 0.0488(14) -0.0098(13) 0.0014(11) -0.0146(12)
C15 0.0558(14) 0.0440(11) 0.0333(11) -0.0005(11) -0.0014(10) -0.0030(9)
C16 0.093(2) 0.0507(14) 0.0403(13) -0.0020(14) 0.0006(14) -0.0106(11)
C17 0.0646(16) 0.0560(14) 0.0404(13) -0.0027(12) -0.0063(12) 0.0087(11)
C18 0.086(2) 0.0361(11) 0.0456(13) -0.0067(12) -0.0069(14) 0.0021(10)

loop_
_atom_type_symbol
_atom_type_description
_atom_type_scat_dispersion_real
_atom_type_scat_dispersion_imag
_atom_type_scat_source
C C 0.0033 0.0016 'International Tables Vol C Tables 4.2.6.8 and 6.1.1.4'
H H 0.0000 0.0000 'International Tables Vol C Tables 4.2.6.8 and 6.1.1.4'
N N 0.0061 0.0033 'International Tables Vol C Tables 4.2.6.8 and 6.1.1.4'
O O 0.0106 0.0060 'International Tables Vol C Tables 4.2.6.8 and 6.1.1.4'

loop_
_geom_angle_atom_site_label_1
_geom_angle_atom_site_label_2
_geom_angle_atom_site_label_3
_geom_angle
C8 N1 C1 109.94(17)
C8 N1 C9 124.00(18)
C1 N1 C9 126.02(18)
C5 O3 C16 121.64(19)
C4 O4 C17 115.81(18)
C3 O5 C18 118.70(17)
C2 C1 C6 122.93(19)
C2 C1 N1 126.31(19)
C6 C1 N1 110.74(17)
C1 C2 C3 116.12(18)
C1 C2 H2 121.9
C3 C2 H2 121.9
O5 C3 C4 114.18(18)
O5 C3 C2 123.03(18)
C4 C3 C2 122.79(18)
O4 C4 C5 121.11(18)
O4 C4 C3 119.23(18)
C5 C4 C3 119.37(18)
O3 C5 C4 126.42(19)
O3 C5 C6 115.54(19)
C4 C5 C6 118.01(18)
C1 C6 C5 120.73(19)
C1 C6 C7 108.11(18)
C5 C6 C7 131.0(2)
O2 C7 C6 133.2(2)
O2 C7 C8 122.3(2)
C6 C7 C8 104.52(17)
O1 C8 N1 126.9(2)
O1 C8 C7 126.6(2)
N1 C8 C7 106.56(17)
N1 C9 C10 111.39(17)
N1 C9 H9A 109.4
C10 C9 H9A 109.4
N1 C9 H9B 109.4
C10 C9 H9B 109.4
H9A C9 H9B 108.0
C15 C10 C11 118.6(2)
C15 C10 C9 121.2(2)
C11 C10 C9 120.1(2)
C10 C11 C12 121.1(2)
C10 C11 H11 119.4
C12 C11 H11 119.4
C13 C12 C11 119.7(2)
C13 C12 H12 120.2
C11 C12 H12 120.2
C12 C13 C14 119.8(2)
C12 C13 H13 120.1
C14 C13 H13 120.1
C15 C14 C13 119.9(3)
C15 C14 H14 120.1
C13 C14 H14 120.1
C10 C15 C14 120.9(2)
C10 C15 H15 119.6
C14 C15 H15 119.6
O3 C16 H16A 109.5
O3 C16 H16B 109.5
H16A C16 H16B 109.5
O3 C16 H16C 109.5
H16A C16 H16C 109.5
H16B C16 H16C 109.5
O4 C17 H17A 109.5
O4 C17 H17B 109.5
H17A C17 H17B 109.5
O4 C17 H17C 109.5
H17A C17 H17C 109.5
H17B C17 H17C 109.5
O5 C18 H18A 109.5
O5 C18 H18B 109.5
H18A C18 H18B 109.5
O5 C18 H18C 109.5
H18A C18 H18C 109.5
H18B C18 H18C 109.5

loop_
_geom_bond_atom_site_label_1
_geom_bond_atom_site_label_2
_geom_bond_distance
N1 C8 1.370(3)
N1 C1 1.418(3)
N1 C9 1.464(3)
O1 C8 1.212(3)
O2 C7 1.207(3)
O3 C5 1.351(3)
O3 C16 1.410(3)
O4 C4 1.377(2)
O4 C17 1.432(3)
O5 C3 1.346(2)
O5 C18 1.428(3)
C1 C2 1.370(3)
C1 C6 1.393(3)
C2 C3 1.409(3)
C2 H2 0.9300
C3 C4 1.405(3)
C4 C5 1.400(3)
C5 C6 1.404(3)
C6 C7 1.453(3)
C7 C8 1.555(3)
C9 C10 1.510(3)
C9 H9A 0.9700
C9 H9B 0.9700
C10 C15 1.381(3)
C10 C11 1.386(3)
C11 C12 1.386(4)
C11 H11 0.9300
C12 C13 1.381(4)
C12 H12 0.9300
C13 C14 1.386(4)
C13 H13 0.9300
C14 C15 1.386(4)
C14 H14 0.9300
C15 H15 0.9300
C16 H16A 0.9600
C16 H16B 0.9600
C16 H16C 0.9600
C17 H17A 0.9600
C17 H17B 0.9600
C17 H17C 0.9600
C18 H18A 0.9600
C18 H18B 0.9600
C18 H18C 0.9600

loop_
_geom_hbond_atom_site_label_D
_geom_hbond_atom_site_label_H
_geom_hbond_atom_site_label_A
_geom_hbond_distance_DH
_geom_hbond_distance_HA
_geom_hbond_distance_DA
_geom_hbond_angle_DHA
C17 H17B O5 0.96 2.38 2.924(3) 115.7

loop_
_geom_torsion_atom_site_label_1
_geom_torsion_atom_site_label_2
_geom_torsion_atom_site_label_3
_geom_torsion_atom_site_label_4
_geom_torsion
C8 N1 C1 C2 -175.4(2)
C9 N1 C1 C2 2.7(3)
C8 N1 C1 C6 3.2(2)
C9 N1 C1 C6 -178.73(19)
C6 C1 C2 C3 -0.5(3)
N1 C1 C2 C3 177.94(18)
C18 O5 C3 C4 178.7(2)
C18 O5 C3 C2 -0.8(3)
C1 C2 C3 O5 178.1(2)
C1 C2 C3 C4 -1.4(3)
C17 O4 C4 C5 -114.1(2)
C17 O4 C4 C3 72.1(3)
O5 C3 C4 O4 -3.1(3)
C2 C3 C4 O4 176.46(19)
O5 C3 C4 C5 -177.05(19)
C2 C3 C4 C5 2.5(3)
C16 O3 C5 C4 23.5(4)
C16 O3 C5 C6 -158.6(2)
O4 C4 C5 O3 2.4(3)
C3 C4 C5 O3 176.2(2)
O4 C4 C5 C6 -175.51(18)
C3 C4 C5 C6 -1.6(3)
C2 C1 C6 C5 1.2(3)
N1 C1 C6 C5 -177.40(19)
C2 C1 C6 C7 177.35(19)
N1 C1 C6 C7 -1.3(2)
O3 C5 C6 C1 -178.2(2)
C4 C5 C6 C1 -0.1(3)
O3 C5 C6 C7 6.7(3)
C4 C5 C6 C7 -175.2(2)
C1 C6 C7 O2 178.4(3)
C5 C6 C7 O2 -6.0(4)
C1 C6 C7 C8 -0.8(2)
C5 C6 C7 C8 174.7(2)
C1 N1 C8 O1 176.5(2)
C9 N1 C8 O1 -1.5(4)
C1 N1 C8 C7 -3.6(2)
C9 N1 C8 C7 178.32(18)
O2 C7 C8 O1 3.3(4)
C6 C7 C8 O1 -177.4(2)
O2 C7 C8 N1 -176.6(2)
C6 C7 C8 N1 2.7(2)
C8 N1 C9 C10 -91.5(3)
C1 N1 C9 C10 90.7(2)
N1 C9 C10 C15 -96.1(2)
N1 C9 C10 C11 81.7(2)
C15 C10 C11 C12 1.3(3)
C9 C10 C11 C12 -176.6(2)
C10 C11 C12 C13 0.9(4)
C11 C12 C13 C14 -2.0(4)
C12 C13 C14 C15 1.0(4)
C11 C10 C15 C14 -2.3(3)
C9 C10 C15 C14 175.5(2)
C13 C14 C15 C10 1.2(4)

_cod_database_fobs_code 2020255
